data_7126405
loop_
_publ_author_name
'Wang, Jiwei'
'Zhan, Licheng'
'Wang, Gendi'
'Wei, Yin'
'Shi, Min'
'Zhang, Jun'

_publ_section_title
;
 Pd-Promoted cross coupling of iodobenzene with vinylgold via an
 unprecedented phenyl transmetalation from Pd to Au.
;
_journal_issue 46
_journal_name_full 'Chemical communications (Cambridge, England)'
_journal_page_first 6213
_journal_page_last 6216
_journal_paper_doi 10.1039/d0cc02645j
_journal_volume 56
_journal_year 2020
_chemical_formula_sum 'C41 H45 Cl3 N2 Pd'
_chemical_formula_weight 778.54
_space_group_crystal_system monoclinic
_space_group_IT_number 14
_space_group_name_Hall '-P 2yn'
_space_group_name_H-M_alt 'P 1 21/n 1'
_atom_sites_solution_hydrogens geom
_audit_creation_method SHELXL-2013
_audit_update_record
;
2019-06-26 deposited with the CCDC.	2020-04-17 downloaded from the CCDC.
;
_cell_angle_alpha 90
_cell_angle_beta 93.993(11)
_cell_angle_gamma 90
_cell_formula_units_Z 4
_cell_length_a 8.822(2)
_cell_length_b 20.173(5)
_cell_length_c 21.011(6)
_cell_measurement_reflns_used 5622
_cell_measurement_temperature 173(2)
_cell_measurement_theta_max 54.680
_cell_measurement_theta_min 4.894
_cell_volume 3730.2(16)
_computing_cell_refinement 'Bruker SAINT'
_computing_data_collection 'Bruker APEX2'
_computing_data_reduction 'Bruker SAINT'
_computing_molecular_graphics 'Bruker SHELXTL'
_computing_publication_material 'Bruker SHELXTL'
_computing_structure_refinement 'SHELXL-2013 (Sheldrick, 2013)'
_computing_structure_solution 'SHELXS-97 (Sheldrick 2008)'
_diffrn_ambient_temperature 173(2)
_diffrn_measured_fraction_theta_full 0.986
_diffrn_measured_fraction_theta_max 0.984
_diffrn_measurement_device_type 'Bruker APEX-II CCD'
_diffrn_measurement_method '\f and \w scans'
_diffrn_radiation_type MoK\a
_diffrn_radiation_wavelength 0.71073
_diffrn_reflns_av_unetI/netI 0.1048
_diffrn_reflns_Laue_measured_fraction_full 0.986
_diffrn_reflns_Laue_measured_fraction_max 0.984
_diffrn_reflns_limit_h_max 10
_diffrn_reflns_limit_h_min -10
_diffrn_reflns_limit_k_max 24
_diffrn_reflns_limit_k_min 0
_diffrn_reflns_limit_l_max 25
_diffrn_reflns_limit_l_min 0
_diffrn_reflns_number 6544
_diffrn_reflns_point_group_measured_fraction_full 0.986
_diffrn_reflns_point_group_measured_fraction_max 0.984
_diffrn_reflns_theta_full 25.242
_diffrn_reflns_theta_max 25.497
_diffrn_reflns_theta_min 2.190
_exptl_absorpt_coefficient_mu 0.743
_exptl_absorpt_correction_T_max 0.7456
_exptl_absorpt_correction_T_min 0.5661
_exptl_absorpt_correction_type multi-scan
_exptl_absorpt_process_details sadabs
_exptl_crystal_colour red
_exptl_crystal_density_diffrn 1.386
_exptl_crystal_description prismatic
_exptl_crystal_F_000 1608
_exptl_crystal_size_max 0.140
_exptl_crystal_size_mid 0.100
_exptl_crystal_size_min 0.050
_refine_diff_density_max 1.766
_refine_diff_density_min -1.704
_refine_diff_density_rms 0.150
_refine_ls_extinction_expression Fc^*^=kFc[1+0.001xFc^2^\l^3^/sin(2\q)]^-1/4^
_refine_ls_extinction_method SHELXL
_refine_ls_goodness_of_fit_ref 1.033
_refine_ls_hydrogen_treatment constr
_refine_ls_matrix_type full
_refine_ls_number_parameters 433
_refine_ls_number_reflns 6544
_refine_ls_number_restraints 0
_refine_ls_restrained_S_all 1.033
_refine_ls_R_factor_all 0.0968
_refine_ls_R_factor_gt 0.0746
_refine_ls_shift/su_max 0.000
_refine_ls_shift/su_mean 0.000
_refine_ls_structure_factor_coef Fsqd
_refine_ls_weighting_details 'w=1/[\s^2^(Fo^2^)+(0.0969P)^2^+10.8961P] where P=(Fo^2^+2Fc^2^)/3'
_refine_ls_weighting_scheme calc
_refine_ls_wR_factor_gt 0.1728
_refine_ls_wR_factor_ref 0.1921
_reflns_Friedel_coverage 0.000
_reflns_number_gt 5302
_reflns_number_total 6544
_reflns_threshold_expression 'I > 2\s(I)'
_cod_data_source_file d0cc02645j2.cif
_cod_data_source_block mo_dd18042_0m
_cod_depositor_comments 'Adding full bibliography for 7126403--7126408.cif.'
_cod_original_cell_volume 3730.0(17)
_cod_original_sg_symbol_H-M 'P 21/n'
_cod_database_code 7126405
_shelx_space_group_comment
; 
The symmetry employed for this shelxl refinement is uniquely defined 
by the following loop, which should always be used as a source of 
symmetry information in preference to the above space-group names. 
They are only intended as comments. 
;
_shelx_estimated_absorpt_t_min 0.903
_shelx_estimated_absorpt_t_max 0.964
_shelxl_version_number 2013-4

loop_
_space_group_symop_operation_xyz
'x, y, z'
'-x+1/2, y+1/2, -z+1/2'
'-x, -y, -z'
'x-1/2, -y-1/2, z-1/2'

loop_
_atom_site_label
_atom_site_type_symbol
_atom_site_fract_x
_atom_site_fract_y
_atom_site_fract_z
_atom_site_U_iso_or_equiv
_atom_site_adp_type
_atom_site_occupancy
_atom_site_site_symmetry_order
_atom_site_calc_flag
_atom_site_refinement_flags_posn
_atom_site_refinement_flags_adp
_atom_site_refinement_flags_occupancy
_atom_site_disorder_assembly
_atom_site_disorder_group
Pd1 Pd 0.29522(8) 0.59689(3) 0.30420(3) 0.0247(2) Uani 1 1 d . . . . .
Cl1 Cl 0.2345(3) 0.71189(12) 0.31379(11) 0.0448(6) Uani 1 1 d . . . . .
Cl2 Cl -0.0311(6) 0.7109(2) 0.1341(3) 0.129(2) Uani 1 1 d . . . . .
Cl3 Cl 0.0458(7) 0.5725(3) 0.1193(2) 0.138(2) Uani 1 1 d . . . . .
N1 N 0.4443(8) 0.4275(4) 0.2120(3) 0.0249(15) Uani 1 1 d . . . . .
N2 N 0.1789(8) 0.5726(3) 0.3862(3) 0.0241(15) Uani 1 1 d . . . . .
C1 C 0.4188(10) 0.4917(4) 0.2315(4) 0.0255(19) Uani 1 1 d . . . . .
C2 C 0.3341(9) 0.5036(4) 0.2847(4) 0.027(2) Uani 1 1 d . . . . .
C3 C 0.2795(10) 0.4477(4) 0.3176(4) 0.0271(19) Uani 1 1 d . . . . .
C4 C 0.1970(9) 0.4518(4) 0.3749(4) 0.0254(19) Uani 1 1 d . . . . .
C5 C 0.1543(11) 0.3946(4) 0.4039(4) 0.0297(18) Uani 1 1 d . . . . .
H5 H 0.1059 0.3981 0.4428 0.036 Uiso 1 1 calc R U . . .
C6 C 0.1783(10) 0.3316(4) 0.3794(4) 0.029(2) Uani 1 1 d . . . . .
H6 H 0.1434 0.2933 0.4004 0.035 Uiso 1 1 calc R U . . .
C7 C 0.2518(10) 0.3257(5) 0.3256(4) 0.031(2) Uani 1 1 d . . . . .
H7 H 0.2681 0.2829 0.3083 0.038 Uiso 1 1 calc R U . . .
C8 C 0.3053(11) 0.3829(4) 0.2942(4) 0.0280(19) Uani 1 1 d . . . . .
C9 C 0.3863(10) 0.3759(4) 0.2416(4) 0.0244(18) Uani 1 1 d . . . . .
H9 H 0.4021 0.3326 0.2256 0.029 Uiso 1 1 calc R U . . .
C10 C 0.1559(11) 0.5141(4) 0.4055(4) 0.0300(19) Uani 1 1 d . . . . .
H10 H 0.1067 0.5102 0.4441 0.036 Uiso 1 1 calc R U . . .
C11 C 0.4753(9) 0.5517(4) 0.2014(4) 0.0269(19) Uani 1 1 d . . . . .
C12 C 0.5715(11) 0.5570(4) 0.1520(4) 0.030(2) Uani 1 1 d . . . . .
H12 H 0.6096 0.5180 0.1334 0.036 Uiso 1 1 calc R U . . .
C13 C 0.6126(11) 0.6190(4) 0.1295(4) 0.032(2) Uani 1 1 d . . . . .
H13 H 0.6763 0.6222 0.0950 0.038 Uiso 1 1 calc R U . . .
C14 C 0.5612(11) 0.6750(4) 0.1571(4) 0.030(2) Uani 1 1 d . . . . .
H14 H 0.5914 0.7173 0.1426 0.036 Uiso 1 1 calc R U . . .
C15 C 0.4650(10) 0.6705(5) 0.2062(4) 0.032(2) Uani 1 1 d . . . . .
H15 H 0.4271 0.7100 0.2240 0.038 Uiso 1 1 calc R U . . .
C16 C 0.4221(10) 0.6089(4) 0.2304(4) 0.032(2) Uani 1 1 d . . . . .
C17 C 0.5373(10) 0.4110(4) 0.1595(4) 0.0280(19) Uani 1 1 d . . . . .
C18 C 0.4656(10) 0.4066(5) 0.0976(4) 0.031(2) Uani 1 1 d . . . . .
C19 C 0.5586(11) 0.3884(4) 0.0498(4) 0.033(2) Uani 1 1 d . . . . .
H19 H 0.5160 0.3846 0.0072 0.039 Uiso 1 1 calc R U . . .
C20 C 0.7090(13) 0.3759(5) 0.0624(5) 0.044(3) Uani 1 1 d . . . . .
H20 H 0.7694 0.3643 0.0284 0.053 Uiso 1 1 calc R U . . .
C21 C 0.7770(13) 0.3799(5) 0.1250(5) 0.044(2) Uani 1 1 d . . . . .
H21 H 0.8818 0.3698 0.1331 0.053 Uiso 1 1 calc R U . . .
C22 C 0.6901(12) 0.3987(5) 0.1749(4) 0.036(2) Uani 1 1 d . . . . .
C23 C 0.7639(11) 0.4059(6) 0.2425(5) 0.043(2) Uani 1 1 d . . . . .
H23 H 0.6852 0.4235 0.2701 0.052 Uiso 1 1 calc R U . . .
C24 C 0.8169(18) 0.3393(6) 0.2695(6) 0.073(4) Uani 1 1 d . . . . .
H24A H 0.9030 0.3235 0.2467 0.110 Uiso 1 1 calc R U . . .
H24B H 0.7335 0.3073 0.2644 0.110 Uiso 1 1 calc R U . . .
H24C H 0.8484 0.3443 0.3149 0.110 Uiso 1 1 calc R U . . .
C25 C 0.8956(16) 0.4556(7) 0.2449(7) 0.074(4) Uani 1 1 d . . . . .
H25A H 0.9733 0.4403 0.2172 0.110 Uiso 1 1 calc R U . . .
H25B H 0.9400 0.4593 0.2889 0.110 Uiso 1 1 calc R U . . .
H25C H 0.8578 0.4991 0.2303 0.110 Uiso 1 1 calc R U . . .
C26 C 0.3004(10) 0.4208(5) 0.0829(4) 0.034(2) Uani 1 1 d . . . . .
H26 H 0.2580 0.4370 0.1230 0.041 Uiso 1 1 calc R U . . .
C27 C 0.2119(13) 0.3574(5) 0.0615(5) 0.051(3) Uani 1 1 d . . . . .
H27A H 0.2535 0.3396 0.0229 0.077 Uiso 1 1 calc R U . . .
H27B H 0.1044 0.3683 0.0523 0.077 Uiso 1 1 calc R U . . .
H27C H 0.2219 0.3242 0.0956 0.077 Uiso 1 1 calc R U . . .
C28 C 0.2760(13) 0.4749(5) 0.0329(5) 0.048(3) Uani 1 1 d . . . . .
H28A H 0.3253 0.5158 0.0487 0.072 Uiso 1 1 calc R U . . .
H28B H 0.1669 0.4828 0.0243 0.072 Uiso 1 1 calc R U . . .
H28C H 0.3201 0.4611 -0.0065 0.072 Uiso 1 1 calc R U . . .
C29 C 0.1249(10) 0.6241(4) 0.4263(4) 0.0257(19) Uani 1 1 d . . . . .
C30 C 0.2199(11) 0.6492(4) 0.4764(4) 0.033(2) Uani 1 1 d . . . . .
C31 C 0.1662(13) 0.7011(5) 0.5126(4) 0.037(2) Uani 1 1 d . . . . .
H31 H 0.2287 0.7185 0.5473 0.044 Uiso 1 1 calc R U . . .
C32 C 0.0252(12) 0.7271(5) 0.4988(5) 0.038(2) Uani 1 1 d . . . . .
H32 H -0.0094 0.7628 0.5234 0.046 Uiso 1 1 calc R U . . .
C33 C -0.0684(12) 0.7015(4) 0.4485(4) 0.034(2) Uani 1 1 d . . . . .
H33 H -0.1676 0.7191 0.4401 0.041 Uiso 1 1 calc R U . . .
C34 C -0.0187(10) 0.6505(4) 0.4104(4) 0.029(2) Uani 1 1 d . . . . .
C35 C -0.1209(12) 0.6245(6) 0.3544(5) 0.044(3) Uani 1 1 d . . . . .
H35 H -0.0528 0.6028 0.3245 0.052 Uiso 1 1 calc R U . . .
C36 C -0.2282(12) 0.5720(6) 0.3747(6) 0.060(3) Uani 1 1 d . . . . .
H36A H -0.1699 0.5351 0.3944 0.090 Uiso 1 1 calc R U . . .
H36B H -0.2901 0.5559 0.3373 0.090 Uiso 1 1 calc R U . . .
H36C H -0.2946 0.5907 0.4056 0.090 Uiso 1 1 calc R U . . .
C37 C -0.2039(15) 0.6799(6) 0.3171(5) 0.064(3) Uani 1 1 d . . . . .
H37A H -0.2512 0.6621 0.2772 0.095 Uiso 1 1 calc R U . . .
H37B H -0.1313 0.7147 0.3077 0.095 Uiso 1 1 calc R U . . .
H37C H -0.2824 0.6986 0.3426 0.095 Uiso 1 1 calc R U . . .
C38 C 0.3824(12) 0.6247(6) 0.4891(5) 0.047(3) Uani 1 1 d . . . . .
H38 H 0.4018 0.5901 0.4566 0.057 Uiso 1 1 calc R U . . .
C39 C 0.4061(17) 0.5932(8) 0.5553(7) 0.095(6) Uani 1 1 d . . . . .
H39A H 0.3926 0.6270 0.5880 0.142 Uiso 1 1 calc R U . . .
H39B H 0.5090 0.5749 0.5610 0.142 Uiso 1 1 calc R U . . .
H39C H 0.3317 0.5577 0.5594 0.142 Uiso 1 1 calc R U . . .
C40 C 0.4955(14) 0.6810(7) 0.4821(6) 0.065(4) Uani 1 1 d . . . . .
H40A H 0.4858 0.6978 0.4382 0.098 Uiso 1 1 calc R U . . .
H40B H 0.5990 0.6645 0.4918 0.098 Uiso 1 1 calc R U . . .
H40C H 0.4744 0.7169 0.5117 0.098 Uiso 1 1 calc R U . . .
C41 C 0.0123(16) 0.6345(7) 0.1701(6) 0.068(4) Uani 1 1 d . . . . .
H41A H 0.1032 0.6402 0.2000 0.082 Uiso 1 1 calc R U . . .
H41B H -0.0731 0.6214 0.1955 0.082 Uiso 1 1 calc R U . . .

loop_
_atom_site_aniso_label
_atom_site_aniso_U_11
_atom_site_aniso_U_22
_atom_site_aniso_U_33
_atom_site_aniso_U_23
_atom_site_aniso_U_13
_atom_site_aniso_U_12
Pd1 0.0301(3) 0.0241(3) 0.0201(3) 0.0005(3) 0.0031(3) 0.0023(4)
Cl1 0.0707(17) 0.0294(11) 0.0367(12) 0.0043(9) 0.0209(13) 0.0093(12)
Cl2 0.113(4) 0.098(3) 0.163(5) 0.071(3) -0.073(3) -0.051(3)
Cl3 0.143(5) 0.179(6) 0.091(3) -0.048(4) 0.001(3) 0.068(4)
N1 0.025(4) 0.031(4) 0.019(3) -0.004(3) 0.003(3) -0.003(3)
N2 0.024(4) 0.025(3) 0.022(3) 0.001(3) 0.000(3) 0.000(3)
C1 0.028(4) 0.026(4) 0.022(4) -0.002(4) -0.007(4) 0.005(4)
C2 0.031(5) 0.029(4) 0.021(4) 0.006(3) 0.005(3) -0.002(4)
C3 0.025(5) 0.030(4) 0.026(5) 0.001(3) 0.004(4) -0.002(4)
C4 0.023(5) 0.028(4) 0.026(4) -0.002(4) 0.008(3) 0.000(3)
C5 0.033(4) 0.032(5) 0.024(4) 0.005(4) 0.001(4) 0.004(4)
C6 0.026(5) 0.026(4) 0.037(5) 0.000(4) 0.012(4) -0.005(4)
C7 0.031(5) 0.032(5) 0.033(5) -0.001(4) 0.010(4) -0.008(4)
C8 0.025(4) 0.028(4) 0.030(5) 0.000(3) -0.003(4) 0.001(4)
C9 0.027(4) 0.028(4) 0.018(4) 0.001(3) 0.002(4) 0.001(4)
C10 0.030(4) 0.045(5) 0.016(4) 0.000(4) 0.009(4) -0.002(4)
C11 0.024(4) 0.027(4) 0.030(5) -0.001(4) 0.007(4) -0.003(4)
C12 0.042(5) 0.027(5) 0.022(4) -0.001(4) 0.007(4) -0.006(4)
C13 0.039(5) 0.029(5) 0.029(5) -0.003(4) 0.012(4) -0.004(4)
C14 0.040(5) 0.023(5) 0.028(5) 0.006(4) 0.004(4) -0.006(4)
C15 0.031(5) 0.033(5) 0.031(5) 0.005(4) 0.003(4) -0.001(4)
C16 0.033(5) 0.035(5) 0.027(5) -0.001(4) 0.002(4) 0.000(4)
C17 0.027(4) 0.029(5) 0.028(5) -0.009(4) 0.010(4) -0.007(4)
C18 0.030(5) 0.035(5) 0.028(5) -0.004(4) 0.004(4) -0.008(4)
C19 0.040(6) 0.033(5) 0.026(5) -0.004(4) 0.009(4) -0.001(4)
C20 0.053(7) 0.041(5) 0.041(6) -0.003(5) 0.024(5) 0.000(5)
C21 0.029(5) 0.056(6) 0.047(6) -0.014(5) 0.004(5) 0.008(5)
C22 0.035(5) 0.038(5) 0.033(5) -0.002(4) 0.001(5) 0.000(5)
C23 0.033(5) 0.054(6) 0.041(5) -0.013(5) -0.005(4) 0.004(5)
C24 0.107(12) 0.054(7) 0.053(7) 0.010(6) -0.033(8) 0.018(8)
C25 0.058(9) 0.085(10) 0.075(9) -0.003(8) -0.018(7) -0.017(7)
C26 0.032(6) 0.044(6) 0.026(4) 0.000(4) -0.002(4) 0.006(4)
C27 0.058(8) 0.053(7) 0.041(6) 0.004(5) -0.002(5) -0.006(6)
C28 0.054(7) 0.053(6) 0.036(6) 0.006(5) -0.004(5) 0.014(6)
C29 0.026(5) 0.034(5) 0.018(4) 0.000(4) 0.006(4) 0.001(4)
C30 0.038(6) 0.035(5) 0.027(5) 0.002(4) 0.004(4) 0.006(4)
C31 0.048(6) 0.042(5) 0.022(4) -0.003(4) 0.005(5) -0.006(5)
C32 0.056(7) 0.029(5) 0.032(5) -0.009(4) 0.017(5) -0.011(5)
C33 0.046(6) 0.023(5) 0.035(5) 0.010(4) 0.014(5) 0.007(4)
C34 0.033(5) 0.027(5) 0.028(5) 0.003(4) 0.014(4) 0.001(4)
C35 0.033(5) 0.070(7) 0.027(5) -0.006(5) 0.002(5) 0.008(5)
C36 0.034(7) 0.080(8) 0.065(8) -0.018(7) -0.001(5) -0.010(5)
C37 0.061(7) 0.079(8) 0.049(7) -0.003(6) -0.012(7) 0.024(7)
C38 0.043(6) 0.060(7) 0.037(6) -0.013(5) -0.002(5) 0.013(5)
C39 0.065(9) 0.117(13) 0.097(11) 0.063(10) -0.032(8) -0.002(10)
C40 0.046(7) 0.089(10) 0.064(9) -0.006(7) 0.019(6) -0.003(7)
C41 0.062(9) 0.095(10) 0.046(7) 0.004(7) -0.009(6) 0.004(8)

loop_
_atom_type_symbol
_atom_type_description
_atom_type_scat_dispersion_real
_atom_type_scat_dispersion_imag
_atom_type_scat_source
C C 0.0033 0.0016 'International Tables Vol C Tables 4.2.6.8 and 6.1.1.4'
H H 0.0000 0.0000 'International Tables Vol C Tables 4.2.6.8 and 6.1.1.4'
N N 0.0061 0.0033 'International Tables Vol C Tables 4.2.6.8 and 6.1.1.4'
Pd Pd -0.9988 1.0072 'International Tables Vol C Tables 4.2.6.8 and 6.1.1.4'
Cl Cl 0.1484 0.1585 'International Tables Vol C Tables 4.2.6.8 and 6.1.1.4'

loop_
_geom_angle_atom_site_label_1
_geom_angle_atom_site_label_2
_geom_angle_atom_site_label_3
_geom_angle
_geom_angle_site_symmetry_1
_geom_angle_site_symmetry_3
_geom_angle_publ_flag
C2 Pd1 C16 80.7(3) . . ?
C2 Pd1 N2 92.8(3) . . ?
C16 Pd1 N2 172.1(3) . . ?
C2 Pd1 Cl1 172.5(2) . . ?
C16 Pd1 Cl1 95.1(3) . . ?
N2 Pd1 Cl1 91.81(19) . . ?
C9 N1 C1 121.1(7) . . ?
C9 N1 C17 115.5(7) . . ?
C1 N1 C17 123.4(7) . . ?
C10 N2 C29 114.6(7) . . ?
C10 N2 Pd1 124.8(6) . . ?
C29 N2 Pd1 120.5(5) . . ?
N1 C1 C2 120.2(8) . . ?
N1 C1 C11 125.2(8) . . ?
C2 C1 C11 114.6(7) . . ?
C1 C2 C3 117.8(8) . . ?
C1 C2 Pd1 116.1(6) . . ?
C3 C2 Pd1 126.1(6) . . ?
C8 C3 C2 119.6(7) . . ?
C8 C3 C4 116.1(8) . . ?
C2 C3 C4 124.3(8) . . ?
C5 C4 C3 119.5(8) . . ?
C5 C4 C10 116.2(7) . . ?
C3 C4 C10 124.3(8) . . ?
C4 C5 C6 123.4(8) . . ?
C4 C5 H5 118.3 . . ?
C6 C5 H5 118.3 . . ?
C7 C6 C5 119.0(8) . . ?
C7 C6 H6 120.5 . . ?
C5 C6 H6 120.5 . . ?
C6 C7 C8 120.8(9) . . ?
C6 C7 H7 119.6 . . ?
C8 C7 H7 119.6 . . ?
C9 C8 C3 118.7(8) . . ?
C9 C8 C7 120.0(8) . . ?
C3 C8 C7 121.3(8) . . ?
N1 C9 C8 122.6(8) . . ?
N1 C9 H9 118.7 . . ?
C8 C9 H9 118.7 . . ?
N2 C10 C4 127.3(8) . . ?
N2 C10 H10 116.3 . . ?
C4 C10 H10 116.3 . . ?
C12 C11 C16 120.2(8) . . ?
C12 C11 C1 128.8(8) . . ?
C16 C11 C1 110.9(8) . . ?
C11 C12 C13 120.5(8) . . ?
C11 C12 H12 119.8 . . ?
C13 C12 H12 119.8 . . ?
C14 C13 C12 119.9(8) . . ?
C14 C13 H13 120.0 . . ?
C12 C13 H13 120.0 . . ?
C13 C14 C15 120.1(8) . . ?
C13 C14 H14 119.9 . . ?
C15 C14 H14 119.9 . . ?
C14 C15 C16 121.5(9) . . ?
C14 C15 H15 119.2 . . ?
C16 C15 H15 119.2 . . ?
C11 C16 C15 117.7(8) . . ?
C11 C16 Pd1 117.6(7) . . ?
C15 C16 Pd1 124.8(7) . . ?
C22 C17 C18 124.9(8) . . ?
C22 C17 N1 116.9(8) . . ?
C18 C17 N1 118.2(8) . . ?
C19 C18 C17 115.7(8) . . ?
C19 C18 C26 121.2(8) . . ?
C17 C18 C26 123.1(8) . . ?
C20 C19 C18 121.7(9) . . ?
C20 C19 H19 119.2 . . ?
C18 C19 H19 119.2 . . ?
C19 C20 C21 121.3(9) . . ?
C19 C20 H20 119.4 . . ?
C21 C20 H20 119.4 . . ?
C22 C21 C20 119.8(10) . . ?
C22 C21 H21 120.1 . . ?
C20 C21 H21 120.1 . . ?
C17 C22 C21 116.7(9) . . ?
C17 C22 C23 123.0(8) . . ?
C21 C22 C23 120.3(9) . . ?
C24 C23 C22 111.3(9) . . ?
C24 C23 C25 110.7(10) . . ?
C22 C23 C25 111.6(9) . . ?
C24 C23 H23 107.7 . . ?
C22 C23 H23 107.7 . . ?
C25 C23 H23 107.7 . . ?
C23 C24 H24A 109.5 . . ?
C23 C24 H24B 109.5 . . ?
H24A C24 H24B 109.5 . . ?
C23 C24 H24C 109.5 . . ?
H24A C24 H24C 109.5 . . ?
H24B C24 H24C 109.5 . . ?
C23 C25 H25A 109.5 . . ?
C23 C25 H25B 109.5 . . ?
H25A C25 H25B 109.5 . . ?
C23 C25 H25C 109.5 . . ?
H25A C25 H25C 109.5 . . ?
H25B C25 H25C 109.5 . . ?
C18 C26 C28 111.7(8) . . ?
C18 C26 C27 111.5(8) . . ?
C28 C26 C27 110.4(8) . . ?
C18 C26 H26 107.7 . . ?
C28 C26 H26 107.7 . . ?
C27 C26 H26 107.7 . . ?
C26 C27 H27A 109.5 . . ?
C26 C27 H27B 109.5 . . ?
H27A C27 H27B 109.5 . . ?
C26 C27 H27C 109.5 . . ?
H27A C27 H27C 109.5 . . ?
H27B C27 H27C 109.5 . . ?
C26 C28 H28A 109.5 . . ?
C26 C28 H28B 109.5 . . ?
H28A C28 H28B 109.5 . . ?
C26 C28 H28C 109.5 . . ?
H28A C28 H28C 109.5 . . ?
H28B C28 H28C 109.5 . . ?
C34 C29 C30 122.0(8) . . ?
C34 C29 N2 117.9(8) . . ?
C30 C29 N2 119.9(8) . . ?
C29 C30 C31 118.3(9) . . ?
C29 C30 C38 121.6(8) . . ?
C31 C30 C38 119.9(9) . . ?
C32 C31 C30 120.8(9) . . ?
C32 C31 H31 119.6 . . ?
C30 C31 H31 119.6 . . ?
C31 C32 C33 120.1(9) . . ?
C31 C32 H32 119.9 . . ?
C33 C32 H32 119.9 . . ?
C34 C33 C32 121.1(9) . . ?
C34 C33 H33 119.5 . . ?
C32 C33 H33 119.5 . . ?
C33 C34 C29 117.5(9) . . ?
C33 C34 C35 120.3(9) . . ?
C29 C34 C35 122.1(8) . . ?
C36 C35 C37 112.0(10) . . ?
C36 C35 C34 112.0(9) . . ?
C37 C35 C34 112.4(9) . . ?
C36 C35 H35 106.7 . . ?
C37 C35 H35 106.7 . . ?
C34 C35 H35 106.7 . . ?
C35 C36 H36A 109.5 . . ?
C35 C36 H36B 109.5 . . ?
H36A C36 H36B 109.5 . . ?
C35 C36 H36C 109.5 . . ?
H36A C36 H36C 109.5 . . ?
H36B C36 H36C 109.5 . . ?
C35 C37 H37A 109.5 . . ?
C35 C37 H37B 109.5 . . ?
H37A C37 H37B 109.5 . . ?
C35 C37 H37C 109.5 . . ?
H37A C37 H37C 109.5 . . ?
H37B C37 H37C 109.5 . . ?
C30 C38 C40 110.9(10) . . ?
C30 C38 C39 111.1(10) . . ?
C40 C38 C39 110.4(10) . . ?
C30 C38 H38 108.1 . . ?
C40 C38 H38 108.1 . . ?
C39 C38 H38 108.1 . . ?
C38 C39 H39A 109.5 . . ?
C38 C39 H39B 109.5 . . ?
H39A C39 H39B 109.5 . . ?
C38 C39 H39C 109.5 . . ?
H39A C39 H39C 109.5 . . ?
H39B C39 H39C 109.5 . . ?
C38 C40 H40A 109.5 . . ?
C38 C40 H40B 109.5 . . ?
H40A C40 H40B 109.5 . . ?
C38 C40 H40C 109.5 . . ?
H40A C40 H40C 109.5 . . ?
H40B C40 H40C 109.5 . . ?
Cl3 C41 Cl2 115.1(8) . . ?
Cl3 C41 H41A 108.5 . . ?
Cl2 C41 H41A 108.5 . . ?
Cl3 C41 H41B 108.5 . . ?
Cl2 C41 H41B 108.5 . . ?
H41A C41 H41B 107.5 . . ?

loop_
_geom_bond_atom_site_label_1
_geom_bond_atom_site_label_2
_geom_bond_distance
_geom_bond_site_symmetry_2
_geom_bond_publ_flag
Pd1 C2 1.961(9) . ?
Pd1 C16 1.989(9) . ?
Pd1 N2 2.123(7) . ?
Pd1 Cl1 2.393(2) . ?
Cl2 C41 1.747(14) . ?
Cl3 C41 1.685(15) . ?
N1 C9 1.333(11) . ?
N1 C1 1.382(11) . ?
N1 C17 1.458(10) . ?
N2 C10 1.269(11) . ?
N2 C29 1.439(11) . ?
C1 C2 1.408(12) . ?
C1 C11 1.471(12) . ?
C2 C3 1.423(11) . ?
C3 C8 1.422(12) . ?
C3 C4 1.452(11) . ?
C4 C5 1.369(12) . ?
C4 C10 1.470(12) . ?
C5 C6 1.394(12) . ?
C5 H5 0.9500 . ?
C6 C7 1.348(12) . ?
C6 H6 0.9500 . ?
C7 C8 1.425(12) . ?
C7 H7 0.9500 . ?
C8 C9 1.363(12) . ?
C9 H9 0.9500 . ?
C10 H10 0.9500 . ?
C11 C12 1.390(12) . ?
C11 C16 1.401(12) . ?
C12 C13 1.393(12) . ?
C12 H12 0.9500 . ?
C13 C14 1.363(12) . ?
C13 H13 0.9500 . ?
C14 C15 1.384(12) . ?
C14 H14 0.9500 . ?
C15 C16 1.404(13) . ?
C15 H15 0.9500 . ?
C17 C22 1.387(13) . ?
C17 C18 1.408(12) . ?
C18 C19 1.390(12) . ?
C18 C26 1.496(12) . ?
C19 C20 1.358(15) . ?
C19 H19 0.9500 . ?
C20 C21 1.408(15) . ?
C20 H20 0.9500 . ?
C21 C22 1.395(13) . ?
C21 H21 0.9500 . ?
C22 C23 1.527(13) . ?
C23 C24 1.520(15) . ?
C23 C25 1.532(16) . ?
C23 H23 1.0000 . ?
C24 H24A 0.9800 . ?
C24 H24B 0.9800 . ?
C24 H24C 0.9800 . ?
C25 H25A 0.9800 . ?
C25 H25B 0.9800 . ?
C25 H25C 0.9800 . ?
C26 C28 1.520(13) . ?
C26 C27 1.549(14) . ?
C26 H26 1.0000 . ?
C27 H27A 0.9800 . ?
C27 H27B 0.9800 . ?
C27 H27C 0.9800 . ?
C28 H28A 0.9800 . ?
C28 H28B 0.9800 . ?
C28 H28C 0.9800 . ?
C29 C34 1.393(13) . ?
C29 C30 1.394(13) . ?
C30 C31 1.397(13) . ?
C30 C38 1.522(14) . ?
C31 C32 1.362(15) . ?
C31 H31 0.9500 . ?
C32 C33 1.394(14) . ?
C32 H32 0.9500 . ?
C33 C34 1.392(12) . ?
C33 H33 0.9500 . ?
C34 C35 1.524(14) . ?
C35 C36 1.502(16) . ?
C35 C37 1.523(15) . ?
C35 H35 1.0000 . ?
C36 H36A 0.9800 . ?
C36 H36B 0.9800 . ?
C36 H36C 0.9800 . ?
C37 H37A 0.9800 . ?
C37 H37B 0.9800 . ?
C37 H37C 0.9800 . ?
C38 C40 1.525(17) . ?
C38 C39 1.531(16) . ?
C38 H38 1.0000 . ?
C39 H39A 0.9800 . ?
C39 H39B 0.9800 . ?
C39 H39C 0.9800 . ?
C40 H40A 0.9800 . ?
C40 H40B 0.9800 . ?
C40 H40C 0.9800 . ?
C41 H41A 0.9900 . ?
C41 H41B 0.9900 . ?

loop_
_geom_hbond_atom_site_label_D
_geom_hbond_atom_site_label_H
_geom_hbond_atom_site_label_A
_geom_hbond_distance_DH
_geom_hbond_distance_HA
_geom_hbond_distance_DA
_geom_hbond_angle_DHA
_geom_hbond_site_symmetry_A
C41 H41A Cl1 0.99 2.96 3.817(14) 145.3 .
C9 H9 Cl1 0.95 2.81 3.642(9) 146.0 2_545
C41 H41A Cl1 0.99 2.96 3.817(14) 145.3 .
C9 H9 Cl1 0.95 2.81 3.642(9) 146.0 2_545

loop_
_geom_torsion_atom_site_label_1
_geom_torsion_atom_site_label_2
_geom_torsion_atom_site_label_3
_geom_torsion_atom_site_label_4
_geom_torsion
_geom_torsion_site_symmetry_1
_geom_torsion_site_symmetry_2
_geom_torsion_site_symmetry_3
_geom_torsion_site_symmetry_4
_geom_torsion_publ_flag
C9 N1 C1 C2 1.8(12) . . . . ?
C17 N1 C1 C2 -176.7(8) . . . . ?
C9 N1 C1 C11 -178.9(8) . . . . ?
C17 N1 C1 C11 2.6(13) . . . . ?
N1 C1 C2 C3 1.2(12) . . . . ?
C11 C1 C2 C3 -178.2(8) . . . . ?
N1 C1 C2 Pd1 -176.2(6) . . . . ?
C11 C1 C2 Pd1 4.4(10) . . . . ?
C1 C2 C3 C8 -3.1(12) . . . . ?
Pd1 C2 C3 C8 174.1(7) . . . . ?
C1 C2 C3 C4 176.9(8) . . . . ?
Pd1 C2 C3 C4 -5.9(13) . . . . ?
C8 C3 C4 C5 2.3(13) . . . . ?
C2 C3 C4 C5 -177.7(9) . . . . ?
C8 C3 C4 C10 -178.5(8) . . . . ?
C2 C3 C4 C10 1.5(14) . . . . ?
C3 C4 C5 C6 -3.8(14) . . . . ?
C10 C4 C5 C6 177.0(9) . . . . ?
C4 C5 C6 C7 2.4(14) . . . . ?
C5 C6 C7 C8 0.4(14) . . . . ?
C2 C3 C8 C9 2.0(13) . . . . ?
C4 C3 C8 C9 -178.0(8) . . . . ?
C2 C3 C8 C7 -179.7(8) . . . . ?
C4 C3 C8 C7 0.3(13) . . . . ?
C6 C7 C8 C9 176.6(9) . . . . ?
C6 C7 C8 C3 -1.7(14) . . . . ?
C1 N1 C9 C8 -3.0(13) . . . . ?
C17 N1 C9 C8 175.6(8) . . . . ?
C3 C8 C9 N1 1.1(14) . . . . ?
C7 C8 C9 N1 -177.3(8) . . . . ?
C29 N2 C10 C4 179.6(9) . . . . ?
Pd1 N2 C10 C4 -3.1(13) . . . . ?
C5 C4 C10 N2 -177.4(9) . . . . ?
C3 C4 C10 N2 3.3(15) . . . . ?
N1 C1 C11 C12 -5.2(15) . . . . ?
C2 C1 C11 C12 174.2(9) . . . . ?
N1 C1 C11 C16 176.5(8) . . . . ?
C2 C1 C11 C16 -4.1(11) . . . . ?
C16 C11 C12 C13 -1.9(14) . . . . ?
C1 C11 C12 C13 179.9(9) . . . . ?
C11 C12 C13 C14 1.6(15) . . . . ?
C12 C13 C14 C15 -1.7(15) . . . . ?
C13 C14 C15 C16 2.2(15) . . . . ?
C12 C11 C16 C15 2.3(13) . . . . ?
C1 C11 C16 C15 -179.2(8) . . . . ?
C12 C11 C16 Pd1 -176.3(7) . . . . ?
C1 C11 C16 Pd1 2.1(10) . . . . ?
C14 C15 C16 C11 -2.5(14) . . . . ?
C14 C15 C16 Pd1 176.0(7) . . . . ?
C9 N1 C17 C22 -86.7(10) . . . . ?
C1 N1 C17 C22 91.9(11) . . . . ?
C9 N1 C17 C18 91.3(10) . . . . ?
C1 N1 C17 C18 -90.1(10) . . . . ?
C22 C17 C18 C19 0.1(15) . . . . ?
N1 C17 C18 C19 -177.8(8) . . . . ?
C22 C17 C18 C26 -179.5(9) . . . . ?
N1 C17 C18 C26 2.6(14) . . . . ?
C17 C18 C19 C20 -0.1(14) . . . . ?
C26 C18 C19 C20 179.5(9) . . . . ?
C18 C19 C20 C21 1.0(15) . . . . ?
C19 C20 C21 C22 -1.7(16) . . . . ?
C18 C17 C22 C21 -0.8(15) . . . . ?
N1 C17 C22 C21 177.1(8) . . . . ?
C18 C17 C22 C23 178.2(9) . . . . ?
N1 C17 C22 C23 -3.9(14) . . . . ?
C20 C21 C22 C17 1.5(14) . . . . ?
C20 C21 C22 C23 -177.4(10) . . . . ?
C17 C22 C23 C24 113.9(12) . . . . ?
C21 C22 C23 C24 -67.2(13) . . . . ?
C17 C22 C23 C25 -122.0(11) . . . . ?
C21 C22 C23 C25 57.0(13) . . . . ?
C19 C18 C26 C28 -56.6(12) . . . . ?
C17 C18 C26 C28 123.0(10) . . . . ?
C19 C18 C26 C27 67.4(11) . . . . ?
C17 C18 C26 C27 -113.1(10) . . . . ?
C10 N2 C29 C34 -95.3(10) . . . . ?
Pd1 N2 C29 C34 87.2(8) . . . . ?
C10 N2 C29 C30 89.2(10) . . . . ?
Pd1 N2 C29 C30 -88.2(9) . . . . ?
C34 C29 C30 C31 2.0(13) . . . . ?
N2 C29 C30 C31 177.2(8) . . . . ?
C34 C29 C30 C38 -173.6(9) . . . . ?
N2 C29 C30 C38 1.6(13) . . . . ?
C29 C30 C31 C32 -0.8(14) . . . . ?
C38 C30 C31 C32 174.9(9) . . . . ?
C30 C31 C32 C33 0.8(14) . . . . ?
C31 C32 C33 C34 -1.9(14) . . . . ?
C32 C33 C34 C29 3.0(13) . . . . ?
C32 C33 C34 C35 -178.2(9) . . . . ?
C30 C29 C34 C33 -3.0(13) . . . . ?
N2 C29 C34 C33 -178.4(8) . . . . ?
C30 C29 C34 C35 178.2(9) . . . . ?
N2 C29 C34 C35 2.8(12) . . . . ?
C33 C34 C35 C36 -85.6(11) . . . . ?
C29 C34 C35 C36 93.2(11) . . . . ?
C33 C34 C35 C37 41.5(13) . . . . ?
C29 C34 C35 C37 -139.8(10) . . . . ?
C29 C30 C38 C40 118.0(10) . . . . ?
C31 C30 C38 C40 -57.5(12) . . . . ?
C29 C30 C38 C39 -118.9(11) . . . . ?
C31 C30 C38 C39 65.6(14) . . . . ?
